data_4339840
loop_
_publ_author_name
'Wu, Jie'
'Hou, Hongwei'
'Han, Huayun'
'Fan, Yaoting'

_publ_section_title
;
 Highly selective ferric ion sorption and exchange by crystalline metal
 phosphonates constructed from tetraphosphonic acids.
;
_journal_issue 19
_journal_name_full 'Inorganic chemistry'
_journal_page_first 7960
_journal_page_last 7970
_journal_paper_doi 10.1021/ic062014x
_journal_volume 46
_journal_year 2007
_chemical_formula_sum 'C6 H20 N2 O14 P4 Zn2'
_chemical_formula_weight 598.86
_chemical_name_systematic
; 
 ? 
;
_space_group_IT_number 29
_symmetry_space_group_name_Hall 'P 2c -2ac'
_symmetry_space_group_name_H-M 'P c a 21'
_atom_sites_solution_hydrogens geom
_atom_sites_solution_primary direct
_atom_sites_solution_secondary difmap
_audit_creation_method SHELXL-97
_cell_angle_alpha 90.00
_cell_angle_beta 90.00
_cell_angle_gamma 90.00
_cell_formula_units_Z 4
_cell_length_a 8.2607(5)
_cell_length_b 13.0802(8)
_cell_length_c 16.9503(11)
_cell_measurement_temperature 293(2)
_cell_volume 1831.5(2)
_computing_structure_refinement 'SHELXL-97 (Sheldrick, 1997)'
_computing_structure_solution 'SHELXS-97 (Sheldrick, 1990)'
_diffrn_ambient_temperature 293(2)
_diffrn_measured_fraction_theta_full 0.996
_diffrn_measured_fraction_theta_max 0.996
_diffrn_radiation_monochromator graphite
_diffrn_radiation_source 'fine-focus sealed tube'
_diffrn_radiation_type MoK\a
_diffrn_radiation_wavelength 0.71073
_diffrn_reflns_av_R_equivalents 0.0280
_diffrn_reflns_av_sigmaI/netI 0.0315
_diffrn_reflns_limit_h_max 10
_diffrn_reflns_limit_h_min -10
_diffrn_reflns_limit_k_max 15
_diffrn_reflns_limit_k_min -16
_diffrn_reflns_limit_l_max 22
_diffrn_reflns_limit_l_min -13
_diffrn_reflns_number 9753
_diffrn_reflns_theta_full 27.50
_diffrn_reflns_theta_max 27.50
_diffrn_reflns_theta_min 2.40
_exptl_absorpt_coefficient_mu 3.044
_exptl_absorpt_correction_T_max 0.8480
_exptl_absorpt_correction_T_min 0.7386
_exptl_crystal_density_diffrn 2.172
_exptl_crystal_density_method 'not measured'
_exptl_crystal_F_000 1208
_exptl_crystal_size_max 0.11
_exptl_crystal_size_mid 0.10
_exptl_crystal_size_min 0.06
_refine_diff_density_max 0.574
_refine_diff_density_min -0.606
_refine_diff_density_rms 0.079
_refine_ls_abs_structure_details 'Flack H D (1983), Acta Cryst. A39, 876-881'
_refine_ls_abs_structure_Flack 0.402(17)
_refine_ls_extinction_method none
_refine_ls_goodness_of_fit_ref 1.016
_refine_ls_hydrogen_treatment mixed
_refine_ls_matrix_type full
_refine_ls_number_parameters 278
_refine_ls_number_reflns 3247
_refine_ls_number_restraints 23
_refine_ls_restrained_S_all 1.044
_refine_ls_R_factor_all 0.0338
_refine_ls_R_factor_gt 0.0271
_refine_ls_shift/su_max 0.001
_refine_ls_shift/su_mean 0.000
_refine_ls_structure_factor_coef Fsqd
_refine_ls_weighting_details 'calc w=1/[\s^2^(Fo^2^)+(0.0386P)^2^+0.4982P] where P=(Fo^2^+2Fc^2^)/3'
_refine_ls_weighting_scheme calc
_refine_ls_wR_factor_gt 0.0649
_refine_ls_wR_factor_ref 0.0686
_reflns_number_gt 2911
_reflns_number_total 3247
_reflns_threshold_expression >2sigma(I)
_cod_data_source_file ic062014x-file001.cif
_cod_data_source_block 2
_cod_database_code 4339840

loop_
_symmetry_equiv_pos_as_xyz
'x, y, z'
'-x, -y, z+1/2'
'x+1/2, -y, z'
'-x+1/2, y, z+1/2'

loop_
_atom_site_label
_atom_site_type_symbol
_atom_site_fract_x
_atom_site_fract_y
_atom_site_fract_z
_atom_site_U_iso_or_equiv
_atom_site_adp_type
_atom_site_occupancy
_atom_site_symmetry_multiplicity
_atom_site_calc_flag
_atom_site_refinement_flags
Zn1 Zn 0.42455(5) 0.37017(4) 0.50000(3) 0.01881(13) Uani 1 1 d .
Zn2 Zn 0.54759(5) 0.13152(4) 0.30961(3) 0.01805(13) Uani 1 1 d .
P1 P 0.64115(11) 0.16902(8) 0.49710(9) 0.0166(2) Uani 1 1 d .
P2 P 1.07991(12) 0.43508(10) 0.57284(9) 0.0176(3) Uani 1 1 d .
P3 P 0.89307(13) 0.06309(9) 0.23792(8) 0.0161(2) Uani 1 1 d .
P4 P 1.33211(11) 0.33341(8) 0.31382(9) 0.0155(2) Uani 1 1 d .
O1 O 0.5710(4) 0.2638(3) 0.5353(3) 0.0276(9) Uani 1 1 d .
O2 O 0.6451(4) 0.1709(3) 0.4087(2) 0.0253(8) Uani 1 1 d .
O3 O 0.5606(4) 0.0718(3) 0.5275(3) 0.0306(10) Uani 1 1 d .
O4 O 1.0487(4) 0.4971(3) 0.6491(3) 0.0256(9) Uani 1 1 d D
H4O H 1.061(6) 0.466(4) 0.692(2) 0.031 Uiso 1 1 d D
O5 O 1.0503(3) 0.5038(3) 0.5028(3) 0.0252(8) Uani 1 1 d .
O6 O 1.2403(4) 0.3809(2) 0.5725(2) 0.0230(8) Uani 1 1 d .
O7 O 0.7346(4) 0.1204(2) 0.2393(2) 0.0225(8) Uani 1 1 d .
O8 O 0.9167(3) -0.0078(3) 0.3079(3) 0.0237(8) Uani 1 1 d .
O9 O 0.9208(4) 0.0036(3) 0.1616(3) 0.0294(9) Uani 1 1 d D
H9O H 0.932(6) 0.030(5) 0.1161(18) 0.035 Uiso 1 1 d D
O10 O 1.3281(3) 0.3262(3) 0.4027(2) 0.0244(8) Uani 1 1 d .
O11 O 1.4026(4) 0.4341(3) 0.2851(2) 0.0259(9) Uani 1 1 d .
O12 O 1.4096(4) 0.2425(3) 0.2742(3) 0.0262(9) Uani 1 1 d .
O1W O 1.2246(6) 0.1353(4) 0.5465(5) 0.090(2) Uani 1 1 d DU
H1W1 H 1.317(5) 0.118(6) 0.564(4) 0.107 Uiso 1 1 d D
H1W2 H 1.216(10) 0.114(7) 0.499(2) 0.107 Uiso 1 1 d D
O2W O 0.7515(5) 0.3733(3) 0.2863(3) 0.0554(14) Uani 1 1 d DU
H2W1 H 0.744(9) 0.354(4) 0.2384(13) 0.066 Uiso 1 1 d D
H2W2 H 0.800(7) 0.431(2) 0.288(3) 0.066 Uiso 1 1 d D
N1 N 0.9593(4) 0.2488(3) 0.5180(3) 0.0160(8) Uani 1 1 d D
H1N H 1.053(3) 0.226(4) 0.527(4) 0.019 Uiso 1 1 d D
N2 N 1.0147(4) 0.2465(3) 0.2949(3) 0.0166(9) Uani 1 1 d D
H2N H 0.925(3) 0.276(3) 0.286(4) 0.020 Uiso 1 1 d D
C1 C 0.8512(5) 0.1587(3) 0.5317(3) 0.0163(9) Uani 1 1 d .
H1A H 0.8489 0.1450 0.5880 0.020 Uiso 1 1 calc R
H1B H 0.8999 0.0997 0.5064 0.020 Uiso 1 1 calc R
C2 C 0.9285(5) 0.3336(4) 0.5769(4) 0.0195(11) Uani 1 1 d .
H2A H 0.9273 0.3048 0.6297 0.023 Uiso 1 1 calc R
H2B H 0.8226 0.3628 0.5669 0.023 Uiso 1 1 calc R
C3 C 0.9600(5) 0.2888(4) 0.4356(3) 0.0192(10) Uani 1 1 d .
H3A H 1.0315 0.3475 0.4322 0.023 Uiso 1 1 calc R
H3B H 0.8519 0.3109 0.4213 0.023 Uiso 1 1 calc R
C4 C 1.0165(5) 0.2068(4) 0.3785(3) 0.0171(10) Uani 1 1 d .
H4A H 1.1254 0.1855 0.3923 0.021 Uiso 1 1 calc R
H4B H 0.9461 0.1477 0.3825 0.021 Uiso 1 1 calc R
C5 C 1.0483(5) 0.1614(4) 0.2373(3) 0.0202(11) Uani 1 1 d .
H5A H 1.1518 0.1305 0.2502 0.024 Uiso 1 1 calc R
H5B H 1.0564 0.1899 0.1847 0.024 Uiso 1 1 calc R
C6 C 1.1225(5) 0.3393(3) 0.2808(3) 0.0177(10) Uani 1 1 d .
H6A H 1.0721 0.3976 0.3062 0.021 Uiso 1 1 calc R
H6B H 1.1232 0.3531 0.2245 0.021 Uiso 1 1 calc R

loop_
_atom_site_aniso_label
_atom_site_aniso_U_11
_atom_site_aniso_U_22
_atom_site_aniso_U_33
_atom_site_aniso_U_23
_atom_site_aniso_U_13
_atom_site_aniso_U_12
Zn1 0.0179(2) 0.0185(3) 0.0200(3) -0.0019(3) -0.0013(2) 0.00027(17)
Zn2 0.0175(2) 0.0167(3) 0.0200(3) -0.0007(3) -0.0013(2) 0.00037(17)
P1 0.0147(4) 0.0180(6) 0.0171(6) 0.0007(6) -0.0010(5) -0.0010(4)
P2 0.0173(5) 0.0166(6) 0.0188(7) -0.0025(5) -0.0004(4) 0.0013(4)
P3 0.0178(5) 0.0140(6) 0.0165(6) -0.0022(5) 0.0012(5) -0.0001(4)
P4 0.0141(4) 0.0161(5) 0.0164(6) -0.0001(6) -0.0003(5) -0.0009(4)
O1 0.0263(16) 0.026(2) 0.031(2) -0.0072(18) -0.0073(14) 0.0106(13)
O2 0.0250(15) 0.035(2) 0.016(2) 0.0019(16) -0.0022(13) -0.0041(14)
O3 0.0296(17) 0.028(2) 0.034(3) 0.0072(18) -0.0033(14) -0.0128(13)
O4 0.0354(17) 0.025(2) 0.016(2) -0.0043(16) -0.0005(14) 0.0082(14)
O5 0.0314(16) 0.0218(18) 0.022(2) 0.0007(18) 0.0014(16) 0.0064(12)
O6 0.0180(13) 0.0293(18) 0.022(2) -0.0012(16) 0.0029(13) 0.0020(14)
O7 0.0181(14) 0.0249(17) 0.024(2) 0.0031(16) 0.0020(14) 0.0042(13)
O8 0.0293(15) 0.0195(18) 0.022(2) 0.0035(18) 0.0036(16) 0.0059(11)
O9 0.042(2) 0.023(2) 0.024(2) -0.0087(18) 0.0050(16) -0.0028(14)
O10 0.0219(15) 0.032(2) 0.019(2) -0.0007(16) -0.0040(13) -0.0045(13)
O11 0.0288(15) 0.0220(19) 0.027(2) 0.0002(16) -0.0010(14) -0.0093(13)
O12 0.0279(15) 0.028(2) 0.022(2) -0.0033(17) -0.0057(15) 0.0144(14)
O1W 0.031(3) 0.056(3) 0.182(6) 0.061(4) 0.002(3) 0.004(2)
O2W 0.0282(18) 0.035(2) 0.103(4) 0.020(2) 0.004(3) 0.0033(17)
N1 0.0142(15) 0.019(2) 0.015(2) -0.0051(17) -0.0019(13) -0.0011(13)
N2 0.0138(14) 0.0142(18) 0.022(3) -0.0003(16) -0.0009(15) -0.0008(13)
C1 0.020(2) 0.013(2) 0.016(2) 0.0016(18) -0.0005(17) -0.0015(16)
C2 0.020(2) 0.018(3) 0.021(3) -0.005(2) 0.0031(18) -0.0020(16)
C3 0.0211(19) 0.019(2) 0.018(3) -0.003(2) 0.0011(18) -0.0025(18)
C4 0.023(2) 0.015(2) 0.013(3) 0.0013(18) 0.0015(18) -0.0039(18)
C5 0.021(2) 0.027(3) 0.012(3) -0.004(2) 0.0056(18) -0.0008(17)
C6 0.0157(18) 0.016(2) 0.021(3) 0.0047(19) -0.0007(17) -0.0010(16)

loop_
_atom_type_symbol
_atom_type_description
_atom_type_scat_dispersion_real
_atom_type_scat_dispersion_imag
_atom_type_scat_source
C C 0.0033 0.0016 'International Tables Vol C Tables 4.2.6.8 and 6.1.1.4'
H H 0.0000 0.0000 'International Tables Vol C Tables 4.2.6.8 and 6.1.1.4'
N N 0.0061 0.0033 'International Tables Vol C Tables 4.2.6.8 and 6.1.1.4'
O O 0.0106 0.0060 'International Tables Vol C Tables 4.2.6.8 and 6.1.1.4'
P P 0.1023 0.0942 'International Tables Vol C Tables 4.2.6.8 and 6.1.1.4'
Zn Zn 0.2839 1.4301 'International Tables Vol C Tables 4.2.6.8 and 6.1.1.4'

loop_
_geom_angle_atom_site_label_1
_geom_angle_atom_site_label_2
_geom_angle_atom_site_label_3
_geom_angle
_geom_angle_site_symmetry_1
_geom_angle_site_symmetry_3
O10 Zn1 O1 108.01(16) 1_455 .
O10 Zn1 O5 119.71(18) 1_455 3_465
O1 Zn1 O5 105.49(15) . 3_465
O10 Zn1 O6 103.74(15) 1_455 1_455
O1 Zn1 O6 110.02(17) . 1_455
O5 Zn1 O6 109.73(15) 3_465 1_455
O2 Zn2 O12 108.30(16) . 1_455
O2 Zn2 O8 117.81(18) . 3_455
O12 Zn2 O8 106.92(15) 1_455 3_455
O2 Zn2 O7 102.72(14) . .
O12 Zn2 O7 109.31(16) 1_455 .
O8 Zn2 O7 111.56(15) 3_455 .
O2 P1 O1 115.0(2) . .
O2 P1 O3 111.2(2) . .
O1 P1 O3 111.8(2) . .
O2 P1 C1 107.5(2) . .
O1 P1 C1 106.6(2) . .
O3 P1 C1 104.0(2) . .
O6 P2 O5 114.9(2) . .
O6 P2 O4 113.4(2) . .
O5 P2 O4 108.5(2) . .
O6 P2 C2 105.1(2) . .
O5 P2 C2 110.6(2) . .
O4 P2 C2 103.6(2) . .
O7 P3 O8 113.8(2) . .
O7 P3 O9 113.3(2) . .
O8 P3 O9 109.3(2) . .
O7 P3 C5 105.1(2) . .
O8 P3 C5 110.2(2) . .
O9 P3 C5 104.5(2) . .
O12 P4 O10 113.8(2) . .
O12 P4 O11 112.2(2) . .
O10 P4 O11 112.5(2) . .
O12 P4 C6 107.5(2) . .
O10 P4 C6 106.8(2) . .
O11 P4 C6 103.2(2) . .
P1 O1 Zn1 134.0(3) . .
P1 O2 Zn2 148.8(2) . .
P2 O4 H4O 117(4) . .
P2 O5 Zn1 127.6(3) . 3_565
P2 O6 Zn1 136.1(2) . 1_655
P3 O7 Zn2 137.0(2) . .
P3 O8 Zn2 126.3(3) . 3
P3 O9 H9O 125(5) . .
P4 O10 Zn1 146.1(2) . 1_655
P4 O12 Zn2 134.5(3) . 1_655
H1W1 O1W H1W2 108.7(18) . .
H2W1 O2W H2W2 109.5(19) . .
C3 N1 C1 115.1(4) . .
C3 N1 C2 111.2(4) . .
C1 N1 C2 112.0(4) . .
C3 N1 H1N 107(4) . .
C1 N1 H1N 104(3) . .
C2 N1 H1N 107(4) . .
C5 N2 C4 110.6(4) . .
C5 N2 C6 112.3(4) . .
C4 N2 C6 114.6(3) . .
C5 N2 H2N 112(4) . .
C4 N2 H2N 110(4) . .
C6 N2 H2N 97(3) . .
N1 C1 P1 117.1(3) . .
N1 C1 H1A 108.0 . .
P1 C1 H1A 108.0 . .
N1 C1 H1B 108.0 . .
P1 C1 H1B 108.0 . .
H1A C1 H1B 107.3 . .
N1 C2 P2 113.1(3) . .
N1 C2 H2A 109.0 . .
P2 C2 H2A 109.0 . .
N1 C2 H2B 109.0 . .
P2 C2 H2B 109.0 . .
H2A C2 H2B 107.8 . .
N1 C3 C4 110.5(3) . .
N1 C3 H3A 109.5 . .
C4 C3 H3A 109.5 . .
N1 C3 H3B 109.5 . .
C4 C3 H3B 109.5 . .
H3A C3 H3B 108.1 . .
N2 C4 C3 110.6(3) . .
N2 C4 H4A 109.5 . .
C3 C4 H4A 109.5 . .
N2 C4 H4B 109.5 . .
C3 C4 H4B 109.5 . .
H4A C4 H4B 108.1 . .
N2 C5 P3 112.9(3) . .
N2 C5 H5A 109.0 . .
P3 C5 H5A 109.0 . .
N2 C5 H5B 109.0 . .
P3 C5 H5B 109.0 . .
H5A C5 H5B 107.8 . .
N2 C6 P4 118.2(3) . .
N2 C6 H6A 107.8 . .
P4 C6 H6A 107.8 . .
N2 C6 H6B 107.8 . .
P4 C6 H6B 107.8 . .
H6A C6 H6B 107.1 . .

loop_
_geom_bond_atom_site_label_1
_geom_bond_atom_site_label_2
_geom_bond_distance
_geom_bond_site_symmetry_2
Zn1 O10 1.920(4) 1_455
Zn1 O1 1.938(3) .
Zn1 O5 1.949(3) 3_465
Zn1 O6 1.961(4) 1_455
Zn2 O2 1.933(4) .
Zn2 O12 1.941(3) 1_455
Zn2 O8 1.946(3) 3_455
Zn2 O7 1.957(4) .
P1 O2 1.499(4) .
P1 O1 1.514(4) .
P1 O3 1.526(4) .
P1 C1 1.837(4) .
P2 O6 1.502(3) .
P2 O5 1.508(5) .
P2 O4 1.548(4) .
P2 C2 1.825(5) .
P3 O7 1.509(3) .
P3 O8 1.518(5) .
P3 O9 1.527(4) .
P3 C5 1.816(5) .
P4 O12 1.508(4) .
P4 O10 1.510(4) .
P4 O11 1.520(3) .
P4 C6 1.822(4) .
O4 H4O 0.841(11) .
O5 Zn1 1.949(3) 3_565
O6 Zn1 1.961(4) 1_655
O8 Zn2 1.946(3) 3
O9 H9O 0.848(11) .
O10 Zn1 1.920(4) 1_655
O12 Zn2 1.941(3) 1_655
O1W H1W1 0.852(11) .
O1W H1W2 0.852(11) .
O2W H2W1 0.852(11) .
O2W H2W2 0.849(11) .
N1 C3 1.492(7) .
N1 C1 1.498(5) .
N1 C2 1.514(7) .
N1 H1N 0.843(10) .
N2 C5 1.505(6) .
N2 C4 1.509(6) .
N2 C6 1.525(5) .
N2 H2N 0.851(10) .
C1 H1A 0.9700 .
C1 H1B 0.9700 .
C2 H2A 0.9700 .
C2 H2B 0.9700 .
C3 C4 1.518(5) .
C3 H3A 0.9700 .
C3 H3B 0.9700 .
C4 H4A 0.9700 .
C4 H4B 0.9700 .
C5 H5A 0.9700 .
C5 H5B 0.9700 .
C6 H6A 0.9700 .
C6 H6B 0.9700 .

loop_
_geom_hbond_atom_site_label_D
_geom_hbond_atom_site_label_H
_geom_hbond_atom_site_label_A
_geom_hbond_distance_DH
_geom_hbond_distance_HA
_geom_hbond_distance_DA
_geom_hbond_angle_DHA
_geom_hbond_site_symmetry_A
O4 H4O O11 0.841(11) 1.66(2) 2.481(6) 165(7) 4_755
O9 H9O O3 0.848(11) 1.600(14) 2.445(7) 174(7) 4_654
O1W H1W1 O3 0.852(11) 2.19(5) 2.915(6) 143(7) 1_655
O2W H2W2 O11 0.849(11) 1.964(13) 2.812(5) 175(6) 3_465
N1 H1N O1W 0.843(10) 1.880(19) 2.691(6) 161(5) .
N2 H2N O2W 0.851(10) 1.92(2) 2.739(5) 162(5) .

loop_
_geom_torsion_atom_site_label_1
_geom_torsion_atom_site_label_2
_geom_torsion_atom_site_label_3
_geom_torsion_atom_site_label_4
_geom_torsion
_geom_torsion_site_symmetry_1
_geom_torsion_site_symmetry_4
O2 P1 O1 Zn1 23.0(4) . .
O3 P1 O1 Zn1 -105.0(4) . .
C1 P1 O1 Zn1 142.0(3) . .
O10 Zn1 O1 P1 12.2(4) 1_455 .
O5 Zn1 O1 P1 -116.9(3) 3_465 .
O6 Zn1 O1 P1 124.8(3) 1_455 .
O1 P1 O2 Zn2 -98.5(5) . .
O3 P1 O2 Zn2 29.8(5) . .
C1 P1 O2 Zn2 143.0(4) . .
O12 Zn2 O2 P1 94.7(5) 1_455 .
O8 Zn2 O2 P1 -26.7(5) 3_455 .
O7 Zn2 O2 P1 -149.7(4) . .
O6 P2 O5 Zn1 -148.4(2) . 3_565
O4 P2 O5 Zn1 -20.2(3) . 3_565
C2 P2 O5 Zn1 92.8(3) . 3_565
O5 P2 O6 Zn1 -3.7(4) . 1_655
O4 P2 O6 Zn1 -129.3(3) . 1_655
C2 P2 O6 Zn1 118.1(3) . 1_655
O8 P3 O7 Zn2 1.9(4) . .
O9 P3 O7 Zn2 127.7(3) . .
C5 P3 O7 Zn2 -118.8(3) . .
O2 Zn2 O7 P3 55.5(3) . .
O12 Zn2 O7 P3 170.4(3) 1_455 .
O8 Zn2 O7 P3 -71.6(3) 3_455 .
O7 P3 O8 Zn2 152.8(2) . 3
O9 P3 O8 Zn2 24.9(3) . 3
C5 P3 O8 Zn2 -89.4(3) . 3
O12 P4 O10 Zn1 102.1(4) . 1_655
O11 P4 O10 Zn1 -26.9(5) . 1_655
C6 P4 O10 Zn1 -139.5(4) . 1_655
O10 P4 O12 Zn2 -16.3(4) . 1_655
O11 P4 O12 Zn2 112.9(3) . 1_655
C6 P4 O12 Zn2 -134.3(3) . 1_655
C3 N1 C1 P1 -50.3(5) . .
C2 N1 C1 P1 78.0(5) . .
O2 P1 C1 N1 68.0(4) . .
O1 P1 C1 N1 -55.8(4) . .
O3 P1 C1 N1 -174.0(4) . .
C3 N1 C2 P2 -59.5(4) . .
C1 N1 C2 P2 170.2(3) . .
O6 P2 C2 N1 -47.6(4) . .
O5 P2 C2 N1 77.0(4) . .
O4 P2 C2 N1 -166.9(3) . .
C1 N1 C3 C4 -60.1(4) . .
C2 N1 C3 C4 171.2(3) . .
C5 N2 C4 C3 -172.2(3) . .
C6 N2 C4 C3 59.7(4) . .
N1 C3 C4 N2 179.1(4) . .
C4 N2 C5 P3 63.9(4) . .
C6 N2 C5 P3 -166.7(3) . .
O7 P3 C5 N2 44.1(4) . .
O8 P3 C5 N2 -78.9(4) . .
O9 P3 C5 N2 163.7(4) . .
C5 N2 C6 P4 -76.8(5) . .
C4 N2 C6 P4 50.5(5) . .
O12 P4 C6 N2 57.4(4) . .
O10 P4 C6 N2 -65.1(4) . .
O11 P4 C6 N2 176.2(4) . .
